data_4083742
loop_
_publ_author_name
'Hsu, Hsin-Tzu'
'Tsai, Fu-Yuan'
'Lin, Ying-Chih'
'Liu, Yi-Hong'

_publ_section_title
;
 Coupling Reactions ofN-Propargyl Semi-Salen Compounds Induced by
 Ruthenium Complex
;
_journal_name_full Organometallics
_journal_page_first 140626123150006
_journal_paper_doi 10.1021/om500268x
_journal_year 2014
_chemical_formula_sum 'C49 H44 Cl2 F6 N O2 P3 Ru'
_chemical_formula_weight 1057.73
_chemical_name_systematic
; 
 ? 
;
_space_group_IT_number 2
_symmetry_cell_setting triclinic
_symmetry_space_group_name_Hall '-P 1'
_symmetry_space_group_name_H-M 'P -1'
_atom_sites_solution_hydrogens geom
_atom_sites_solution_primary direct
_atom_sites_solution_secondary difmap
_audit_creation_method SHELXL-97
_cell_angle_alpha 98.958(3)
_cell_angle_beta 97.484(3)
_cell_angle_gamma 118.856(4)
_cell_formula_units_Z 2
_cell_length_a 11.9919(4)
_cell_length_b 12.4210(5)
_cell_length_c 17.8817(5)
_cell_measurement_reflns_used 8358
_cell_measurement_temperature 150(2)
_cell_measurement_theta_max 29.1956
_cell_measurement_theta_min 3.0699
_cell_volume 2238.45(17)
_computing_cell_refinement
; 
CrysAlisPro, Agilent Technologies, 
Version 1.171.35.21 (release 20-01-2012 CrysAlis171 .NET) 
(compiled Jan 23 2012,18:06:46) 
Empirical absorption correction using spherical harmonics, 
 implemented in SCALE3 ABSPACK scaling algorithm. 
;
_computing_data_collection
; 
CrysAlisPro, Agilent Technologies, 
Version 1.171.35.21 (release 20-01-2012 CrysAlis171 .NET) 
(compiled Jan 23 2012,18:06:46) 
Empirical absorption correction using spherical harmonics, 
 implemented in SCALE3 ABSPACK scaling algorithm. 
;
_computing_data_reduction
; 
CrysAlisPro, Agilent Technologies, 
Version 1.171.35.21 (release 20-01-2012 CrysAlis171 .NET) 
(compiled Jan 23 2012,18:06:46) 
Empirical absorption correction using spherical harmonics, 
 implemented in SCALE3 ABSPACK scaling algorithm. 
;
_computing_molecular_graphics SHELXTL
_computing_publication_material SHELXTL
_computing_structure_refinement 'SHELXL-97 (Sheldrick, 1997)'
_computing_structure_solution 'SHELXS-97 (Sheldrick, 1990)'
_diffrn_ambient_temperature 150(2)
_diffrn_measured_fraction_theta_full 0.943
_diffrn_measured_fraction_theta_max 0.943
_diffrn_measurement_device_type 'Oxford Diffraction Gemini A'
_diffrn_measurement_method CCD
_diffrn_radiation_monochromator graphite
_diffrn_radiation_source 'fine-focus sealed tube'
_diffrn_radiation_type MoK\a
_diffrn_radiation_wavelength 0.71073
_diffrn_reflns_av_R_equivalents 0.0241
_diffrn_reflns_av_sigmaI/netI 0.0449
_diffrn_reflns_limit_h_max 10
_diffrn_reflns_limit_h_min -15
_diffrn_reflns_limit_k_max 16
_diffrn_reflns_limit_k_min -16
_diffrn_reflns_limit_l_max 20
_diffrn_reflns_limit_l_min -22
_diffrn_reflns_number 15643
_diffrn_reflns_theta_full 27.50
_diffrn_reflns_theta_max 27.50
_diffrn_reflns_theta_min 3.08
_exptl_absorpt_coefficient_mu 0.644
_exptl_absorpt_correction_T_max 1.00000
_exptl_absorpt_correction_T_min 0.99274
_exptl_absorpt_correction_type multi-scan
_exptl_absorpt_process_details
; 
CrysAlisPro, Agilent Technologies, 
Version 1.171.35.21 (release 20-01-2012 CrysAlis171 .NET) 
(compiled Jan 23 2012,18:06:46) 
Empirical absorption correction using spherical harmonics, 
 implemented in SCALE3 ABSPACK scaling algorithm. 
;
_exptl_crystal_density_diffrn 1.569
_exptl_crystal_density_method 'not measured'
_exptl_crystal_F_000 1076
_exptl_crystal_size_max 0.25
_exptl_crystal_size_mid 0.20
_exptl_crystal_size_min 0.15
_refine_diff_density_max 0.627
_refine_diff_density_min -0.479
_refine_diff_density_rms 0.072
_refine_ls_extinction_method none
_refine_ls_goodness_of_fit_ref 1.004
_refine_ls_hydrogen_treatment mixed
_refine_ls_matrix_type full
_refine_ls_number_parameters 581
_refine_ls_number_reflns 9713
_refine_ls_number_restraints 0
_refine_ls_restrained_S_all 1.004
_refine_ls_R_factor_all 0.0448
_refine_ls_R_factor_gt 0.0341
_refine_ls_shift/su_max 0.001
_refine_ls_shift/su_mean 0.000
_refine_ls_structure_factor_coef Fsqd
_refine_ls_weighting_details 'calc w=1/[\s^2^(Fo^2^)+(0.0359P)^2^+1.1761P] where P=(Fo^2^+2Fc^2^)/3'
_refine_ls_weighting_scheme calc
_refine_ls_wR_factor_gt 0.0761
_refine_ls_wR_factor_ref 0.0819
_reflns_number_gt 8208
_reflns_number_total 9713
_reflns_threshold_expression >2sigma(I)
_cod_data_source_file om500268x_si_002.cif
_cod_data_source_block ic15549
_cod_depositor_comments
;
The following automatic conversions were performed:

'_symmetry_cell_setting' value 'Triclinic' changed to 'triclinic'
according to
/usr/data/users/saulius/crontab/automatic-downloads/rss-feeds/ACS/lib/dictionaries/cif_core.dic
dictionary named 'cif_core.dic' version 2.4.2 from 2011-04-26.

Automatic conversion script
Id: cif_fix_values 2281 2013-09-26 08:29:07Z andrius 
;
_cod_original_cell_volume 2238.45(13)
_cod_original_sg_symbol_H-M P-1
_cod_database_code 4083742

loop_
_symmetry_equiv_pos_as_xyz
'x, y, z'
'-x, -y, -z'

loop_
_atom_site_label
_atom_site_type_symbol
_atom_site_fract_x
_atom_site_fract_y
_atom_site_fract_z
_atom_site_U_iso_or_equiv
_atom_site_adp_type
_atom_site_occupancy
_atom_site_symmetry_multiplicity
_atom_site_calc_flag
_atom_site_refinement_flags
Ru1 Ru 0.404955(17) 0.777054(17) 0.298823(10) 0.01500(6) Uani 1 1 d .
P1 P 0.19805(6) 0.63651(6) 0.30576(3) 0.01654(12) Uani 1 1 d .
P2 P 0.45793(6) 0.64120(6) 0.34292(3) 0.01646(12) Uani 1 1 d .
O1 O 0.30218(15) 0.54743(14) 0.18198(8) 0.0176(3) Uani 1 1 d .
O2 O 0.47451(18) 0.81205(19) -0.10236(11) 0.0344(5) Uani 1 1 d .
H2 H 0.458(3) 0.814(3) -0.0552(19) 0.048(10) Uiso 1 1 d .
N1 N 0.5177(2) 0.87189(19) 0.04776(11) 0.0227(4) Uani 1 1 d .
C1 C 0.3738(2) 0.6768(2) 0.19234(12) 0.0165(4) Uani 1 1 d .
C2 C 0.4200(2) 0.7144(2) 0.12375(12) 0.0174(5) Uani 1 1 d .
C3 C 0.4081(2) 0.6274(2) 0.06210(13) 0.0208(5) Uani 1 1 d .
H3A H 0.4465 0.6560 0.0206 0.025 Uiso 1 1 calc R
C4 C 0.3403(2) 0.4950(2) 0.05749(13) 0.0211(5) Uani 1 1 d .
C5 C 0.3209(3) 0.3999(2) -0.00586(13) 0.0260(5) Uani 1 1 d .
H5A H 0.3596 0.4231 -0.0482 0.031 Uiso 1 1 calc R
C6 C 0.2466(3) 0.2739(3) -0.00690(14) 0.0294(6) Uani 1 1 d .
H6A H 0.2345 0.2103 -0.0497 0.035 Uiso 1 1 calc R
C7 C 0.1886(3) 0.2393(2) 0.05538(14) 0.0287(6) Uani 1 1 d .
H7A H 0.1373 0.1520 0.0545 0.034 Uiso 1 1 calc R
C8 C 0.2055(2) 0.3307(2) 0.11797(14) 0.0260(5) Uani 1 1 d .
H8A H 0.1653 0.3074 0.1598 0.031 Uiso 1 1 calc R
C9 C 0.2824(2) 0.4573(2) 0.11816(12) 0.0187(5) Uani 1 1 d .
C10 C 0.4802(2) 0.8524(2) 0.12120(13) 0.0228(5) Uani 1 1 d .
H10A H 0.4163 0.8799 0.1279 0.027 Uiso 1 1 calc R
H10B H 0.5585 0.9056 0.1650 0.027 Uiso 1 1 calc R
C11 C 0.6331(2) 0.9590(2) 0.05036(14) 0.0233(5) Uani 1 1 d .
H11A H 0.6896 1.0126 0.0995 0.028 Uiso 1 1 calc R
C12 C 0.6816(2) 0.9793(2) -0.01995(14) 0.0239(5) Uani 1 1 d .
C13 C 0.6017(2) 0.8996(2) -0.09362(14) 0.0256(5) Uani 1 1 d .
C14 C 0.6546(3) 0.9106(3) -0.15856(15) 0.0313(6) Uani 1 1 d .
H14A H 0.6021 0.8543 -0.2079 0.038 Uiso 1 1 calc R
C15 C 0.7828(3) 1.0026(3) -0.15178(16) 0.0368(7) Uani 1 1 d .
H15A H 0.8177 1.0102 -0.1967 0.044 Uiso 1 1 calc R
C16 C 0.8616(3) 1.0846(3) -0.07990(17) 0.0379(7) Uani 1 1 d .
H16A H 0.9493 1.1492 -0.0758 0.045 Uiso 1 1 calc R
C17 C 0.8117(3) 1.0715(3) -0.01466(16) 0.0316(6) Uani 1 1 d .
H17A H 0.8664 1.1258 0.0347 0.038 Uiso 1 1 calc R
C18 C 0.3909(3) 0.9495(2) 0.33881(15) 0.0294(6) Uani 1 1 d .
H18A H 0.3083 0.9521 0.3334 0.035 Uiso 1 1 calc R
C19 C 0.4524(3) 0.9297(2) 0.40410(14) 0.0301(6) Uani 1 1 d .
H19A H 0.4211 0.9163 0.4529 0.036 Uiso 1 1 calc R
C20 C 0.5709(3) 0.9438(2) 0.39086(14) 0.0276(6) Uani 1 1 d .
H20A H 0.6378 0.9405 0.4286 0.033 Uiso 1 1 calc R
C21 C 0.5851(2) 0.9734(2) 0.31810(14) 0.0229(5) Uani 1 1 d .
H21A H 0.6628 0.9944 0.2953 0.027 Uiso 1 1 calc R
C22 C 0.4735(2) 0.9784(2) 0.28683(14) 0.0235(5) Uani 1 1 d .
H22A H 0.4580 1.0023 0.2373 0.028 Uiso 1 1 calc R
C23 C 0.1980(2) 0.5146(2) 0.35347(13) 0.0204(5) Uani 1 1 d .
H23A H 0.2069 0.5423 0.4100 0.025 Uiso 1 1 calc R
H23B H 0.1131 0.4341 0.3321 0.025 Uiso 1 1 calc R
C24 C 0.3095(2) 0.4915(2) 0.34132(13) 0.0200(5) Uani 1 1 d .
H24A H 0.2818 0.4297 0.2907 0.024 Uiso 1 1 calc R
H24B H 0.3292 0.4550 0.3830 0.024 Uiso 1 1 calc R
C25 C 0.0692(2) 0.5508(2) 0.21543(13) 0.0205(5) Uani 1 1 d .
C26 C 0.0708(2) 0.6148(3) 0.15773(14) 0.0259(5) Uani 1 1 d .
H26A H 0.1385 0.7006 0.1656 0.031 Uiso 1 1 calc R
C27 C -0.0261(3) 0.5540(3) 0.08861(14) 0.0327(6) Uani 1 1 d .
H27A H -0.0256 0.5987 0.0500 0.039 Uiso 1 1 calc R
C28 C -0.1231(3) 0.4283(3) 0.07628(15) 0.0350(7) Uani 1 1 d .
H28A H -0.1879 0.3860 0.0285 0.042 Uiso 1 1 calc R
C29 C -0.1260(3) 0.3645(3) 0.13305(15) 0.0334(6) Uani 1 1 d .
H29A H -0.1934 0.2785 0.1247 0.040 Uiso 1 1 calc R
C30 C -0.0303(2) 0.4256(2) 0.20267(14) 0.0254(5) Uani 1 1 d .
H30A H -0.0332 0.3812 0.2418 0.030 Uiso 1 1 calc R
C31 C 0.1295(2) 0.7113(2) 0.36670(13) 0.0192(5) Uani 1 1 d .
C32 C 0.0546(2) 0.7574(2) 0.33341(14) 0.0258(5) Uani 1 1 d .
H32A H 0.0288 0.7391 0.2783 0.031 Uiso 1 1 calc R
C33 C 0.0174(3) 0.8293(3) 0.37917(16) 0.0322(6) Uani 1 1 d .
H33A H -0.0328 0.8606 0.3555 0.039 Uiso 1 1 calc R
C34 C 0.0537(3) 0.8553(3) 0.45952(16) 0.0325(6) Uani 1 1 d .
H34A H 0.0299 0.9060 0.4911 0.039 Uiso 1 1 calc R
C35 C 0.1239(3) 0.8080(3) 0.49354(15) 0.0294(6) Uani 1 1 d .
H35A H 0.1467 0.8243 0.5487 0.035 Uiso 1 1 calc R
C36 C 0.1619(2) 0.7367(2) 0.44784(14) 0.0250(5) Uani 1 1 d .
H36A H 0.2108 0.7046 0.4721 0.030 Uiso 1 1 calc R
C37 C 0.5536(2) 0.5952(2) 0.28928(12) 0.0198(5) Uani 1 1 d .
C38 C 0.6486(2) 0.6860(2) 0.26027(13) 0.0239(5) Uani 1 1 d .
H38A H 0.6612 0.7689 0.2683 0.029 Uiso 1 1 calc R
C39 C 0.7251(3) 0.6562(3) 0.21973(14) 0.0296(6) Uani 1 1 d .
H39A H 0.7911 0.7191 0.2010 0.036 Uiso 1 1 calc R
C40 C 0.7054(3) 0.5358(3) 0.20657(15) 0.0345(6) Uani 1 1 d .
H40A H 0.7564 0.5149 0.1777 0.041 Uiso 1 1 calc R
C41 C 0.6118(3) 0.4451(3) 0.23505(16) 0.0378(7) Uani 1 1 d .
H41A H 0.5990 0.3620 0.2261 0.045 Uiso 1 1 calc R
C42 C 0.5362(3) 0.4743(3) 0.27679(15) 0.0294(6) Uani 1 1 d .
H42A H 0.4724 0.4117 0.2968 0.035 Uiso 1 1 calc R
C43 C 0.5531(2) 0.6975(2) 0.44417(12) 0.0189(5) Uani 1 1 d .
C44 C 0.6828(2) 0.7293(3) 0.46340(14) 0.0287(6) Uani 1 1 d .
H44A H 0.7247 0.7198 0.4234 0.034 Uiso 1 1 calc R
C45 C 0.7519(3) 0.7748(3) 0.54065(15) 0.0340(6) Uani 1 1 d .
H45A H 0.8408 0.7964 0.5533 0.041 Uiso 1 1 calc R
C46 C 0.6921(3) 0.7890(3) 0.59952(14) 0.0280(6) Uani 1 1 d .
H46A H 0.7397 0.8205 0.6524 0.034 Uiso 1 1 calc R
C47 C 0.5639(3) 0.7575(3) 0.58105(14) 0.0287(6) Uani 1 1 d .
H47A H 0.5222 0.7662 0.6213 0.034 Uiso 1 1 calc R
C48 C 0.4949(2) 0.7132(3) 0.50418(13) 0.0269(6) Uani 1 1 d .
H48A H 0.4065 0.6930 0.4921 0.032 Uiso 1 1 calc R
P3 P 0.93518(6) 0.06944(7) 0.24293(4) 0.02794(15) Uani 1 1 d .
F1 F 0.85476(19) 0.13911(18) 0.23113(11) 0.0565(5) Uani 1 1 d .
F2 F 1.01234(19) -0.0031(2) 0.25436(11) 0.0555(5) Uani 1 1 d .
F3 F 0.96174(19) 0.0763(2) 0.15860(11) 0.0622(6) Uani 1 1 d .
F5 F 0.9051(2) 0.0577(2) 0.32587(10) 0.0648(6) Uani 1 1 d .
F4 F 0.80151(17) -0.06229(17) 0.20433(11) 0.0502(5) Uani 1 1 d .
F6 F 1.0670(2) 0.2010(2) 0.27953(14) 0.0806(8) Uani 1 1 d .
C49 C 0.8493(3) 0.4463(3) 0.37715(19) 0.0453(8) Uani 1 1 d .
H49A H 0.9368 0.4607 0.3993 0.054 Uiso 1 1 calc R
H49B H 0.8555 0.4837 0.3317 0.054 Uiso 1 1 calc R
Cl1 Cl 0.73629(8) 0.28251(7) 0.34600(5) 0.04582(19) Uani 1 1 d .
Cl2 Cl 0.80478(9) 0.52290(8) 0.44716(5) 0.0500(2) Uani 1 1 d .

loop_
_atom_site_aniso_label
_atom_site_aniso_U_11
_atom_site_aniso_U_22
_atom_site_aniso_U_33
_atom_site_aniso_U_23
_atom_site_aniso_U_13
_atom_site_aniso_U_12
Ru1 0.01497(10) 0.01307(10) 0.01376(9) 0.00131(7) 0.00286(6) 0.00554(8)
P1 0.0150(3) 0.0159(3) 0.0158(3) 0.0024(2) 0.0027(2) 0.0064(2)
P2 0.0161(3) 0.0166(3) 0.0157(3) 0.0030(2) 0.0033(2) 0.0080(2)
O1 0.0193(8) 0.0146(8) 0.0154(7) 0.0013(6) 0.0051(6) 0.0063(7)
O2 0.0320(11) 0.0350(11) 0.0230(10) 0.0024(8) 0.0042(8) 0.0094(9)
N1 0.0287(11) 0.0202(11) 0.0190(10) 0.0079(8) 0.0087(8) 0.0107(9)
C1 0.0156(11) 0.0184(12) 0.0171(11) 0.0049(9) 0.0028(8) 0.0100(10)
C2 0.0152(11) 0.0192(12) 0.0152(10) 0.0034(9) 0.0011(8) 0.0076(10)
C3 0.0227(12) 0.0244(13) 0.0169(11) 0.0059(9) 0.0056(9) 0.0129(11)
C4 0.0231(12) 0.0223(13) 0.0175(11) 0.0030(9) 0.0029(9) 0.0125(11)
C5 0.0325(14) 0.0271(14) 0.0188(12) 0.0011(10) 0.0066(10) 0.0167(12)
C6 0.0381(15) 0.0249(14) 0.0237(13) -0.0018(10) 0.0019(11) 0.0186(13)
C7 0.0325(15) 0.0162(13) 0.0290(13) 0.0002(10) 0.0009(11) 0.0093(11)
C8 0.0286(14) 0.0216(13) 0.0231(12) 0.0036(10) 0.0054(10) 0.0101(11)
C9 0.0190(12) 0.0187(12) 0.0164(11) -0.0002(9) 0.0000(8) 0.0105(10)
C10 0.0318(14) 0.0201(12) 0.0172(11) 0.0065(9) 0.0094(9) 0.0124(11)
C11 0.0267(13) 0.0197(12) 0.0211(12) 0.0042(9) 0.0035(9) 0.0110(11)
C12 0.0292(13) 0.0227(13) 0.0235(12) 0.0104(10) 0.0078(10) 0.0144(11)
C13 0.0292(14) 0.0285(14) 0.0232(12) 0.0095(10) 0.0056(10) 0.0172(12)
C14 0.0436(17) 0.0383(16) 0.0217(13) 0.0102(11) 0.0090(11) 0.0271(14)
C15 0.0468(18) 0.0528(19) 0.0349(15) 0.0258(14) 0.0232(13) 0.0361(16)
C16 0.0311(15) 0.0438(18) 0.0441(17) 0.0248(14) 0.0175(13) 0.0173(14)
C17 0.0283(14) 0.0297(15) 0.0339(14) 0.0111(12) 0.0067(11) 0.0119(12)
C18 0.0246(14) 0.0155(13) 0.0399(15) -0.0039(11) 0.0092(11) 0.0069(11)
C19 0.0352(15) 0.0156(13) 0.0228(13) -0.0046(10) 0.0113(11) 0.0023(11)
C20 0.0284(14) 0.0124(12) 0.0219(12) -0.0017(9) -0.0059(10) 0.0000(11)
C21 0.0193(12) 0.0140(12) 0.0282(13) 0.0007(9) 0.0066(9) 0.0043(10)
C22 0.0313(14) 0.0119(11) 0.0238(12) 0.0018(9) 0.0040(10) 0.0097(11)
C23 0.0170(12) 0.0190(12) 0.0229(12) 0.0077(9) 0.0050(9) 0.0067(10)
C24 0.0196(12) 0.0163(12) 0.0204(11) 0.0055(9) 0.0040(9) 0.0063(10)
C25 0.0162(11) 0.0206(12) 0.0204(11) -0.0018(9) 0.0014(9) 0.0089(10)
C26 0.0230(13) 0.0284(14) 0.0228(12) 0.0041(10) 0.0037(9) 0.0117(11)
C27 0.0331(15) 0.0509(19) 0.0206(13) 0.0080(12) 0.0046(10) 0.0271(15)
C28 0.0252(14) 0.0468(18) 0.0251(13) -0.0106(12) -0.0057(10) 0.0211(14)
C29 0.0230(14) 0.0282(15) 0.0358(15) -0.0098(11) -0.0018(11) 0.0107(12)
C30 0.0223(13) 0.0242(13) 0.0255(12) 0.0004(10) 0.0028(9) 0.0111(11)
C31 0.0133(11) 0.0173(12) 0.0231(12) 0.0025(9) 0.0056(9) 0.0053(10)
C32 0.0256(13) 0.0294(14) 0.0250(13) 0.0070(10) 0.0078(10) 0.0155(12)
C33 0.0311(15) 0.0331(16) 0.0403(15) 0.0106(12) 0.0119(12) 0.0213(13)
C34 0.0320(15) 0.0245(14) 0.0403(15) 0.0009(11) 0.0160(12) 0.0144(12)
C35 0.0274(14) 0.0283(14) 0.0262(13) -0.0002(11) 0.0081(10) 0.0112(12)
C36 0.0201(12) 0.0268(14) 0.0245(12) 0.0009(10) 0.0036(9) 0.0113(11)
C37 0.0217(12) 0.0259(13) 0.0150(11) 0.0027(9) 0.0030(9) 0.0157(11)
C38 0.0249(13) 0.0269(14) 0.0229(12) 0.0057(10) 0.0072(10) 0.0153(11)
C39 0.0275(14) 0.0404(16) 0.0268(13) 0.0109(12) 0.0114(10) 0.0200(13)
C40 0.0410(16) 0.0490(19) 0.0255(13) 0.0061(12) 0.0127(11) 0.0319(15)
C41 0.0497(18) 0.0322(16) 0.0400(16) 0.0023(12) 0.0128(13) 0.0290(15)
C42 0.0333(15) 0.0252(14) 0.0327(14) 0.0062(11) 0.0110(11) 0.0168(12)
C43 0.0198(12) 0.0189(12) 0.0178(11) 0.0048(9) 0.0026(9) 0.0101(10)
C44 0.0250(13) 0.0414(16) 0.0228(12) 0.0077(11) 0.0072(10) 0.0189(13)
C45 0.0203(13) 0.0486(18) 0.0293(14) 0.0075(12) 0.0005(10) 0.0169(13)
C46 0.0303(14) 0.0299(15) 0.0177(12) 0.0040(10) -0.0021(10) 0.0133(12)
C47 0.0320(14) 0.0307(15) 0.0210(12) 0.0026(10) 0.0052(10) 0.0157(12)
C48 0.0201(12) 0.0372(16) 0.0217(12) 0.0035(11) 0.0031(9) 0.0150(12)
P3 0.0216(3) 0.0276(4) 0.0332(4) 0.0120(3) 0.0060(3) 0.0106(3)
F1 0.0564(12) 0.0430(12) 0.0734(13) 0.0065(10) -0.0022(10) 0.0347(10)
F2 0.0536(12) 0.0800(15) 0.0729(13) 0.0444(11) 0.0326(10) 0.0527(12)
F3 0.0537(12) 0.0946(17) 0.0506(11) 0.0457(12) 0.0278(9) 0.0358(12)
F5 0.0732(14) 0.1099(19) 0.0348(10) 0.0232(11) 0.0225(9) 0.0609(14)
F4 0.0390(10) 0.0312(10) 0.0634(12) 0.0146(9) 0.0035(8) 0.0066(8)
F6 0.0446(12) 0.0441(13) 0.1039(17) 0.0192(12) -0.0287(11) -0.0031(10)
C49 0.0355(17) 0.0357(18) 0.0535(19) 0.0077(14) 0.0193(14) 0.0090(15)
Cl1 0.0495(5) 0.0295(4) 0.0547(5) 0.0078(3) 0.0137(4) 0.0179(4)
Cl2 0.0673(6) 0.0337(4) 0.0442(4) 0.0097(3) 0.0250(4) 0.0197(4)

loop_
_atom_type_symbol
_atom_type_description
_atom_type_scat_dispersion_real
_atom_type_scat_dispersion_imag
_atom_type_scat_source
C C 0.0033 0.0016 'International Tables Vol C Tables 4.2.6.8 and 6.1.1.4'
H H 0.0000 0.0000 'International Tables Vol C Tables 4.2.6.8 and 6.1.1.4'
N N 0.0061 0.0033 'International Tables Vol C Tables 4.2.6.8 and 6.1.1.4'
O O 0.0106 0.0060 'International Tables Vol C Tables 4.2.6.8 and 6.1.1.4'
F F 0.0171 0.0103 'International Tables Vol C Tables 4.2.6.8 and 6.1.1.4'
P P 0.1023 0.0942 'International Tables Vol C Tables 4.2.6.8 and 6.1.1.4'
Cl Cl 0.1484 0.1585 'International Tables Vol C Tables 4.2.6.8 and 6.1.1.4'
Ru Ru -1.2594 0.8363 'International Tables Vol C Tables 4.2.6.8 and 6.1.1.4'

loop_
_geom_angle_atom_site_label_1
_geom_angle_atom_site_label_2
_geom_angle_atom_site_label_3
_geom_angle
C1 Ru1 C19 165.64(9)
C1 Ru1 C18 130.86(9)
C19 Ru1 C18 36.84(10)
C1 Ru1 C20 139.17(10)
C19 Ru1 C20 36.35(10)
C18 Ru1 C20 60.82(10)
C1 Ru1 P1 90.55(7)
C19 Ru1 P1 97.47(7)
C18 Ru1 P1 94.75(7)
C20 Ru1 P1 129.86(7)
C1 Ru1 P2 86.35(6)
C19 Ru1 P2 106.17(7)
C18 Ru1 P2 142.77(7)
C20 Ru1 P2 91.24(7)
P1 Ru1 P2 84.76(2)
C1 Ru1 C21 108.30(9)
C19 Ru1 C21 60.92(9)
C18 Ru1 C21 60.81(9)
C20 Ru1 C21 36.42(9)
P1 Ru1 C21 155.21(7)
P2 Ru1 C21 111.70(6)
C1 Ru1 C22 105.03(9)
C19 Ru1 C22 60.62(9)
C18 Ru1 C22 36.18(9)
C20 Ru1 C22 60.26(9)
P1 Ru1 C22 124.39(7)
P2 Ru1 C22 147.71(7)
C21 Ru1 C22 36.15(9)
C25 P1 C31 102.81(10)
C25 P1 C23 106.51(11)
C31 P1 C23 104.48(11)
C25 P1 Ru1 118.64(8)
C31 P1 Ru1 112.72(8)
C23 P1 Ru1 110.49(8)
C37 P2 C43 103.16(10)
C37 P2 C24 105.80(11)
C43 P2 C24 103.79(10)
C37 P2 Ru1 116.12(7)
C43 P2 Ru1 115.69(8)
C24 P2 Ru1 111.05(8)
C9 O1 C1 126.21(17)
C11 N1 C10 118.4(2)
O1 C1 C2 113.27(19)
O1 C1 Ru1 114.58(14)
C2 C1 Ru1 132.01(17)
C3 C2 C1 120.9(2)
C3 C2 C10 119.8(2)
C1 C2 C10 119.3(2)
C2 C3 C4 122.3(2)
C9 C4 C5 118.0(2)
C9 C4 C3 116.8(2)
C5 C4 C3 125.0(2)
C6 C5 C4 120.5(2)
C5 C6 C7 119.9(2)
C8 C7 C6 120.7(2)
C7 C8 C9 118.3(2)
O1 C9 C4 119.7(2)
O1 C9 C8 117.8(2)
C4 C9 C8 122.5(2)
N1 C10 C2 111.74(19)
N1 C11 C12 121.9(2)
C17 C12 C13 118.8(2)
C17 C12 C11 120.4(2)
C13 C12 C11 120.6(2)
O2 C13 C14 119.2(2)
O2 C13 C12 121.2(2)
C14 C13 C12 119.6(2)
C15 C14 C13 120.3(3)
C14 C15 C16 120.7(2)
C17 C16 C15 119.5(3)
C16 C17 C12 121.0(3)
C22 C18 C19 108.0(2)
C22 C18 Ru1 73.37(14)
C19 C18 Ru1 71.56(15)
C20 C19 C18 107.6(2)
C20 C19 Ru1 72.13(14)
C18 C19 Ru1 71.60(14)
C19 C20 C21 108.9(2)
C19 C20 Ru1 71.52(14)
C21 C20 Ru1 72.88(13)
C22 C21 C20 107.0(2)
C22 C21 Ru1 72.01(13)
C20 C21 Ru1 70.71(13)
C18 C22 C21 108.5(2)
C18 C22 Ru1 70.45(14)
C21 C22 Ru1 71.84(13)
C24 C23 P1 112.05(15)
C23 C24 P2 110.67(16)
C30 C25 C26 118.9(2)
C30 C25 P1 122.61(18)
C26 C25 P1 118.52(18)
C27 C26 C25 120.5(2)
C28 C27 C26 119.8(2)
C29 C28 C27 120.1(2)
C28 C29 C30 120.2(3)
C25 C30 C29 120.5(2)
C36 C31 C32 117.6(2)
C36 C31 P1 121.51(18)
C32 C31 P1 120.49(18)
C33 C32 C31 121.3(2)
C34 C33 C32 119.7(2)
C35 C34 C33 120.1(3)
C34 C35 C36 120.3(2)
C35 C36 C31 120.9(2)
C42 C37 C38 119.1(2)
C42 C37 P2 122.78(19)
C38 C37 P2 118.15(18)
C39 C38 C37 120.4(2)
C40 C39 C38 120.0(3)
C39 C40 C41 120.2(3)
C40 C41 C42 120.3(3)
C41 C42 C37 120.0(2)
C44 C43 C48 118.3(2)
C44 C43 P2 122.49(18)
C48 C43 P2 119.14(17)
C43 C44 C45 120.4(2)
C46 C45 C44 120.4(2)
C47 C46 C45 119.6(2)
C46 C47 C48 120.3(2)
C47 C48 C43 121.0(2)
F6 P3 F5 91.79(13)
F6 P3 F3 90.05(13)
F5 P3 F3 178.10(13)
F6 P3 F2 89.98(12)
F5 P3 F2 88.81(11)
F3 P3 F2 90.71(11)
F6 P3 F1 91.30(12)
F5 P3 F1 90.82(12)
F3 P3 F1 89.62(11)
F2 P3 F1 178.68(12)
F6 P3 F4 178.73(11)
F5 P3 F4 89.22(11)
F3 P3 F4 88.94(11)
F2 P3 F4 90.80(11)
F1 P3 F4 87.93(10)
Cl2 C49 Cl1 112.05(16)

loop_
_geom_bond_atom_site_label_1
_geom_bond_atom_site_label_2
_geom_bond_distance
Ru1 C1 1.986(2)
Ru1 C19 2.243(2)
Ru1 C18 2.243(3)
Ru1 C20 2.251(2)
Ru1 P1 2.2773(6)
Ru1 P2 2.2784(6)
Ru1 C21 2.279(2)
Ru1 C22 2.281(2)
P1 C25 1.832(2)
P1 C31 1.839(2)
P1 C23 1.849(2)
P2 C37 1.820(2)
P2 C43 1.835(2)
P2 C24 1.845(2)
O1 C9 1.374(3)
O1 C1 1.374(3)
O2 C13 1.348(3)
N1 C11 1.269(3)
N1 C10 1.461(3)
C1 C2 1.462(3)
C2 C3 1.358(3)
C2 C10 1.516(3)
C3 C4 1.422(3)
C4 C9 1.385(3)
C4 C5 1.408(3)
C5 C6 1.372(4)
C6 C7 1.404(4)
C7 C8 1.381(4)
C8 C9 1.386(3)
C11 C12 1.459(3)
C12 C17 1.400(4)
C12 C13 1.408(3)
C13 C14 1.388(4)
C14 C15 1.377(4)
C15 C16 1.389(4)
C16 C17 1.376(4)
C18 C22 1.405(4)
C18 C19 1.417(4)
C19 C20 1.402(4)
C20 C21 1.415(3)
C21 C22 1.415(3)
C23 C24 1.531(3)
C25 C30 1.386(3)
C25 C26 1.394(3)
C26 C27 1.392(3)
C27 C28 1.383(4)
C28 C29 1.376(4)
C29 C30 1.391(3)
C31 C36 1.396(3)
C31 C32 1.397(3)
C32 C33 1.385(4)
C33 C34 1.384(4)
C34 C35 1.371(4)
C35 C36 1.387(4)
C37 C42 1.389(3)
C37 C38 1.391(3)
C38 C39 1.386(3)
C39 C40 1.372(4)
C40 C41 1.376(4)
C41 C42 1.387(4)
C43 C44 1.385(3)
C43 C48 1.392(3)
C44 C45 1.386(3)
C45 C46 1.384(4)
C46 C47 1.368(4)
C47 C48 1.380(3)
P3 F6 1.581(2)
P3 F5 1.5834(18)
P3 F3 1.5879(18)
P3 F2 1.5881(18)
P3 F1 1.5916(19)
P3 F4 1.5973(18)
C49 Cl2 1.747(3)
C49 Cl1 1.754(3)
